data_7009283
loop_
_publ_author_name
'Carmichael, Adrian J.'
'Duncalf, David J.'
'Wallbridge, Malcolm G. H.'
'McCamley, Andrew'

_publ_section_title
;
 Synthesis and characterisation of cationic
 bis(cyclopentadienyl)tungsten(IV) complexes&#x200A;&#x2020;
;
_journal_issue 7
_journal_name_full 'Journal of the Chemical Society, Dalton Transactions'
_journal_page_first 1219
_journal_paper_doi 10.1039/a909732e
_journal_year 2000
_chemical_formula_sum 'C18 H19 F6 P W'
_chemical_formula_weight 564.15
_chemical_name_systematic
; 
 ? 
;
_space_group_IT_number 14
_symmetry_cell_setting monoclinic
_symmetry_space_group_name_Hall '-P 2ybc'
_symmetry_space_group_name_H-M 'P 1 21/c 1'
_atom_sites_solution_hydrogens geom
_atom_sites_solution_primary direct
_atom_sites_solution_secondary difmap
_audit_creation_method SHELXL-97
_cell_angle_alpha 90.00
_cell_angle_beta 94.67(3)
_cell_angle_gamma 90.00
_cell_formula_units_Z 4
_cell_length_a 6.5260(13)
_cell_length_b 17.464(4)
_cell_length_c 15.736(3)
_cell_measurement_temperature 220(2)
_cell_measurement_theta_max 25.00
_cell_measurement_theta_min 1.75
_cell_volume 1787.5(6)
_computing_structure_refinement 'SHELXL-97 (Sheldrick, 1997)'
_computing_structure_solution 'SHELXS-97 (Sheldrick, 1990)'
_diffrn_ambient_temperature 220(2)
_diffrn_measured_fraction_theta_full 0.907
_diffrn_measured_fraction_theta_max 0.907
_diffrn_radiation_monochromator graphite
_diffrn_radiation_source 'fine-focus sealed tube'
_diffrn_radiation_type MoK\a
_diffrn_radiation_wavelength 0.71073
_diffrn_reflns_av_R_equivalents 0.0679
_diffrn_reflns_av_sigmaI/netI 0.0675
_diffrn_reflns_limit_h_max 7
_diffrn_reflns_limit_h_min -3
_diffrn_reflns_limit_k_max 17
_diffrn_reflns_limit_k_min -20
_diffrn_reflns_limit_l_max 17
_diffrn_reflns_limit_l_min -17
_diffrn_reflns_number 3998
_diffrn_reflns_theta_full 25.00
_diffrn_reflns_theta_max 25.00
_diffrn_reflns_theta_min 1.75
_exptl_absorpt_coefficient_mu 6.610
_exptl_absorpt_correction_T_max 0.7513
_exptl_absorpt_correction_T_min 0.3417
_exptl_absorpt_correction_type SADABS
_exptl_crystal_density_diffrn 2.096
_exptl_crystal_density_method 'not measured'
_exptl_crystal_F_000 1080
_exptl_crystal_size_max 0.20
_exptl_crystal_size_mid 0.18
_exptl_crystal_size_min 0.12
_refine_diff_density_max 1.285
_refine_diff_density_min -1.843
_refine_diff_density_rms 0.206
_refine_ls_extinction_coef 0.00050(17)
_refine_ls_extinction_expression Fc^*^=kFc[1+0.001xFc^2^\l^3^/sin(2\q)]^-1/4^
_refine_ls_extinction_method SHELXL
_refine_ls_goodness_of_fit_ref 1.213
_refine_ls_hydrogen_treatment mixed
_refine_ls_matrix_type full
_refine_ls_number_parameters 239
_refine_ls_number_reflns 2861
_refine_ls_number_restraints 1
_refine_ls_restrained_S_all 1.213
_refine_ls_R_factor_all 0.0981
_refine_ls_R_factor_gt 0.0705
_refine_ls_shift/su_max 0.756
_refine_ls_shift/su_mean 0.012
_refine_ls_structure_factor_coef Fsqd
_refine_ls_weighting_details 'calc w=1/[\s^2^(Fo^2^)+(0.0001P)^2^+44.1078P] where P=(Fo^2^+2Fc^2^)/3'
_refine_ls_weighting_scheme calc
_refine_ls_wR_factor_gt 0.1399
_refine_ls_wR_factor_ref 0.1589
_reflns_number_gt 2220
_reflns_number_total 2861
_reflns_threshold_expression >2sigma(I)
_cod_data_source_file a909732e.txt
_cod_data_source_block exo_4
_cod_depositor_comments
;
The following automatic conversions were performed:
'_symmetry_cell_setting' value 'Monoclinic' changed to 'monoclinic'
according to '/home/saulius/struct/CIF-dictionaries/cif_core.dic'
dictionary named 'cif_core.dic' version 2.4.1 from 2010-06-29.

Automatic conversion script
Id: cif_fix_enum 1527 2010-12-29 10:47:43Z saulius 
;
_cod_original_sg_symbol_H-M P2(1)/c
_cod_database_code 7009283

loop_
_symmetry_equiv_pos_as_xyz
'x, y, z'
'-x, y+1/2, -z+1/2'
'-x, -y, -z'
'x, -y-1/2, z-1/2'

loop_
_atom_site_label
_atom_site_type_symbol
_atom_site_fract_x
_atom_site_fract_y
_atom_site_fract_z
_atom_site_U_iso_or_equiv
_atom_site_adp_type
_atom_site_occupancy
_atom_site_symmetry_multiplicity
_atom_site_calc_flag
_atom_site_refinement_flags
_atom_site_disorder_assembly
_atom_site_disorder_group
P P 0.5354(8) 0.3915(3) 1.1895(3) 0.0557(12) Uani 1 1 d . . .
W W 0.95044(13) 0.68901(4) 1.10281(4) 0.0524(3) Uani 1 1 d D . .
C1 C 1.174(3) 0.6117(11) 1.0392(13) 0.068(6) Uani 1 1 d . . .
H1A H 1.3018 0.6279 1.0145 0.081 Uiso 1 1 d R . .
C2 C 1.159(4) 0.5813(12) 1.1218(12) 0.079(8) Uani 1 1 d . . .
H2A H 1.2731 0.5744 1.1664 0.095 Uiso 1 1 d R . .
C3 C 0.963(3) 0.5563(11) 1.1254(15) 0.068(6) Uani 1 1 d . . .
H3A H 0.9103 0.5299 1.1749 0.082 Uiso 1 1 d R . .
C4 C 0.851(4) 0.5702(10) 1.0493(14) 0.068(5) Uani 1 1 d . . .
H4A H 0.7074 0.5534 1.0341 0.082 Uiso 1 1 d R . .
C5 C 0.978(3) 0.6046(11) 0.9953(11) 0.059(5) Uani 1 1 d . . .
H5A H 0.9437 0.6151 0.9339 0.071 Uiso 1 1 d R . .
C6 C 0.854(4) 0.7670(11) 0.9914(12) 0.075(7) Uani 1 1 d . . .
H6A H 0.8003 0.7495 0.9340 0.090 Uiso 1 1 d R . .
C7 C 0.739(3) 0.7870(13) 1.0528(18) 0.080(7) Uani 1 1 d . . .
H7A H 0.5869 0.7868 1.0496 0.096 Uiso 1 1 d R . .
C8 C 0.876(5) 0.8170(10) 1.1222(14) 0.091(9) Uani 1 1 d . . .
H8A H 0.8340 0.8410 1.1751 0.110 Uiso 1 1 d R . .
C9 C 1.063(5) 0.8149(14) 1.0964(17) 0.095(8) Uani 1 1 d . . .
H9A H 1.1880 0.8360 1.1282 0.114 Uiso 1 1 d R . .
C10 C 1.056(5) 0.7836(12) 1.0157(16) 0.090(8) Uani 1 1 d . . .
H10A H 1.1715 0.7804 0.9789 0.107 Uiso 1 1 d R . .
C11 C 0.736(3) 0.6730(10) 1.2077(11) 0.060(5) Uani 1 1 d . . .
H11A H 0.6302 0.7123 1.2115 0.072 Uiso 1 1 d R . .
H11B H 0.6853 0.6209 1.2154 0.072 Uiso 1 1 d R . .
C12 C 0.933(3) 0.6903(9) 1.2497(10) 0.051(4) Uani 1 1 d . . .
H12A H 0.9396 0.7428 1.2733 0.061 Uiso 1 1 d R . .
C13 C 1.052(3) 0.6355(8) 1.3048(10) 0.043(4) Uani 1 1 d . . .
C14 C 1.256(3) 0.6495(12) 1.3301(12) 0.068(6) Uani 1 1 d . . .
H14A H 1.3215 0.6929 1.3096 0.082 Uiso 1 1 d R . .
C15 C 1.365(4) 0.5995(14) 1.3858(13) 0.077(6) Uani 1 1 d . . .
H15A H 1.5049 0.6087 1.4022 0.092 Uiso 1 1 d R . .
C16 C 1.267(4) 0.5363(15) 1.4171(15) 0.091(8) Uani 1 1 d . . .
H16A H 1.3420 0.5031 1.4550 0.109 Uiso 1 1 d R . .
C17 C 1.068(5) 0.5216(10) 1.3949(13) 0.084(7) Uani 1 1 d . . .
H17A H 1.0042 0.4786 1.4173 0.101 Uiso 1 1 d R . .
C18 C 0.954(3) 0.5703(9) 1.3379(11) 0.059(5) Uani 1 1 d . . .
H18A H 0.8154 0.5600 1.3217 0.071 Uiso 1 1 d R . .
F1 F 0.7717(18) 0.3851(9) 1.1883(9) 0.104(5) Uani 1 1 d . . .
F2 F 0.565(3) 0.4589(11) 1.2495(12) 0.153(8) Uani 1 1 d . . .
F3 F 0.518(2) 0.4466(8) 1.1108(8) 0.110(5) Uani 1 1 d . . .
F4 F 0.510(3) 0.3221(8) 1.1249(12) 0.146(7) Uani 1 1 d . . .
F5 F 0.548(2) 0.3338(11) 1.2658(11) 0.153(8) Uani 1 1 d . . .
F6 F 0.2902(18) 0.3977(10) 1.1923(9) 0.109(5) Uani 1 1 d . . .
H100 H 0.758(15) 0.683(8) 1.036(7) 0.050 Uiso 1 1 d D . .

loop_
_atom_site_aniso_label
_atom_site_aniso_U_11
_atom_site_aniso_U_22
_atom_site_aniso_U_33
_atom_site_aniso_U_23
_atom_site_aniso_U_13
_atom_site_aniso_U_12
P 0.058(3) 0.052(3) 0.057(3) 0.011(2) 0.001(2) -0.011(2)
W 0.0833(6) 0.0386(4) 0.0380(4) -0.0005(3) 0.0224(3) 0.0082(4)
C1 0.064(13) 0.067(12) 0.077(15) -0.026(10) 0.030(11) 0.006(10)
C2 0.12(2) 0.083(15) 0.032(11) -0.025(9) -0.023(11) 0.060(14)
C3 0.065(14) 0.050(11) 0.090(17) -0.004(10) 0.010(13) 0.012(10)
C4 0.079(15) 0.048(10) 0.077(14) -0.011(10) 0.007(12) 0.001(10)
C5 0.063(13) 0.076(12) 0.036(10) -0.017(9) -0.014(9) 0.022(10)
C6 0.13(2) 0.054(12) 0.037(11) -0.008(8) -0.005(13) -0.003(13)
C7 0.049(12) 0.071(14) 0.12(2) 0.019(14) 0.006(13) 0.014(10)
C8 0.19(3) 0.023(9) 0.073(15) 0.019(9) 0.066(18) 0.036(13)
C9 0.11(2) 0.080(16) 0.088(18) -0.001(14) -0.025(16) -0.015(16)
C10 0.12(2) 0.060(13) 0.084(18) 0.022(12) 0.002(16) -0.033(14)
C11 0.058(12) 0.056(11) 0.071(12) 0.024(9) 0.034(10) 0.015(9)
C12 0.079(13) 0.038(8) 0.037(9) -0.004(7) 0.015(8) 0.002(9)
C13 0.048(10) 0.040(8) 0.042(9) -0.010(7) 0.012(7) -0.002(7)
C14 0.082(16) 0.080(14) 0.048(12) -0.011(10) 0.033(11) 0.010(12)
C15 0.082(16) 0.088(16) 0.058(14) -0.027(12) -0.002(12) -0.003(13)
C16 0.10(2) 0.092(18) 0.074(16) -0.020(13) -0.032(15) 0.023(16)
C17 0.16(3) 0.038(10) 0.058(13) 0.000(10) 0.012(14) -0.002(13)
C18 0.092(15) 0.038(9) 0.051(11) 0.004(8) 0.024(10) -0.006(9)
F1 0.051(8) 0.134(12) 0.125(11) 0.047(9) 0.004(7) 0.013(7)
F2 0.141(16) 0.163(16) 0.160(15) -0.104(14) 0.033(12) -0.017(13)
F3 0.113(11) 0.122(11) 0.100(10) 0.067(9) 0.041(8) 0.025(9)
F4 0.179(18) 0.079(10) 0.173(16) -0.047(10) -0.034(14) 0.007(11)
F5 0.075(10) 0.22(2) 0.163(15) 0.137(15) -0.004(9) -0.028(11)
F6 0.043(7) 0.181(15) 0.104(10) 0.056(10) 0.007(7) -0.010(8)

loop_
_atom_type_symbol
_atom_type_description
_atom_type_scat_dispersion_real
_atom_type_scat_dispersion_imag
_atom_type_scat_source
C C 0.0033 0.0016 'International Tables Vol C Tables 4.2.6.8 and 6.1.1.4'
H H 0.0000 0.0000 'International Tables Vol C Tables 4.2.6.8 and 6.1.1.4'
F F 0.0171 0.0103 'International Tables Vol C Tables 4.2.6.8 and 6.1.1.4'
P P 0.1023 0.0942 'International Tables Vol C Tables 4.2.6.8 and 6.1.1.4'
W W -0.8490 6.8722 'International Tables Vol C Tables 4.2.6.8 and 6.1.1.4'

loop_
_geom_angle_atom_site_label_1
_geom_angle_atom_site_label_2
_geom_angle_atom_site_label_3
_geom_angle
_geom_angle_site_symmetry_1
_geom_angle_site_symmetry_3
_geom_angle_publ_flag
F2 P F1 89.3(10) . . ?
F2 P F5 91.5(12) . . ?
F1 P F5 88.5(8) . . ?
F2 P F3 90.7(10) . . ?
F1 P F3 92.3(8) . . ?
F5 P F3 177.7(10) . . ?
F2 P F4 178.2(12) . . ?
F1 P F4 89.5(10) . . ?
F5 P F4 89.8(11) . . ?
F3 P F4 88.0(9) . . ?
F2 P F6 90.3(10) . . ?
F1 P F6 179.1(8) . . ?
F5 P F6 90.6(8) . . ?
F3 P F6 88.5(8) . . ?
F4 P F6 90.9(10) . . ?
C5 W C11 123.8(8) . . ?
C5 W C6 81.2(7) . . ?
C11 W C6 119.2(8) . . ?
C5 W C1 36.2(7) . . ?
C11 W C1 134.6(7) . . ?
C6 W C1 99.5(8) . . ?
C5 W C10 88.6(9) . . ?
C11 W C10 139.4(9) . . ?
C6 W C10 35.1(8) . . ?
C1 W C10 86.0(9) . . ?
C5 W C7 108.1(9) . . ?
C11 W C7 87.3(8) . . ?
C6 W C7 33.5(8) . . ?
C1 W C7 132.8(9) . . ?
C10 W C7 57.2(9) . . ?
C5 W C8 139.3(7) . . ?
C11 W C8 82.8(7) . . ?
C6 W C8 58.2(7) . . ?
C1 W C8 141.2(9) . . ?
C10 W C8 57.2(9) . . ?
C7 W C8 36.7(8) . . ?
C5 W C4 34.9(7) . . ?
C11 W C4 89.0(7) . . ?
C6 W C4 101.8(7) . . ?
C1 W C4 58.6(8) . . ?
C10 W C4 121.3(9) . . ?
C7 W C4 113.6(9) . . ?
C8 W C4 149.2(11) . . ?
C5 W C9 122.6(10) . . ?
C11 W C9 111.4(9) . . ?
C6 W C9 57.9(8) . . ?
C1 W C9 109.0(10) . . ?
C10 W C9 34.8(8) . . ?
C7 W C9 57.6(9) . . ?
C8 W C9 33.1(9) . . ?
C4 W C9 156.1(9) . . ?
C5 W C12 139.8(7) . . ?
C11 W C12 36.2(6) . . ?
C6 W C12 136.9(7) . . ?
C1 W C12 121.8(7) . . ?
C10 W C12 129.1(8) . . ?
C7 W C12 104.9(8) . . ?
C8 W C12 80.3(6) . . ?
C4 W C12 109.6(7) . . ?
C9 W C12 94.3(8) . . ?
C5 W C2 59.2(6) . . ?
C11 W C2 101.2(8) . . ?
C6 W C2 135.1(8) . . ?
C1 W C2 35.8(7) . . ?
C10 W C2 117.4(10) . . ?
C7 W C2 167.2(8) . . ?
C8 W C2 153.1(11) . . ?
C4 W C2 57.7(8) . . ?
C9 W C2 125.9(11) . . ?
C12 W C2 87.4(6) . . ?
C5 W C3 57.7(7) . . ?
C11 W C3 77.5(7) . . ?
C6 W C3 135.6(7) . . ?
C1 W C3 57.7(8) . . ?
C10 W C3 142.8(9) . . ?
C7 W C3 143.2(9) . . ?
C8 W C3 160.1(8) . . ?
C4 W C3 34.3(7) . . ?
C9 W C3 159.2(9) . . ?
C12 W C3 82.1(7) . . ?
C2 W C3 33.8(8) . . ?
C2 C1 C5 107(2) . . ?
C2 C1 W 73.9(10) . . ?
C5 C1 W 71.3(10) . . ?
C3 C2 C1 107.2(18) . . ?
C3 C2 W 73.9(12) . . ?
C1 C2 W 70.3(10) . . ?
C2 C3 C4 110(2) . . ?
C2 C3 W 72.4(12) . . ?
C4 C3 W 71.6(11) . . ?
C3 C4 C5 108(2) . . ?
C3 C4 W 74.1(12) . . ?
C5 C4 W 70.5(11) . . ?
C4 C5 C1 107.7(18) . . ?
C4 C5 W 74.6(11) . . ?
C1 C5 W 72.6(10) . . ?
C7 C6 C10 109(2) . . ?
C7 C6 W 74.4(13) . . ?
C10 C6 W 73.2(12) . . ?
C6 C7 C8 107(2) . . ?
C6 C7 W 72.1(13) . . ?
C8 C7 W 72.3(11) . . ?
C9 C8 C7 107(2) . . ?
C9 C8 W 73.9(14) . . ?
C7 C8 W 71.0(11) . . ?
C8 C9 C10 109(2) . . ?
C8 C9 W 73.0(14) . . ?
C10 C9 W 71.2(13) . . ?
C6 C10 C9 108(3) . . ?
C6 C10 W 71.7(12) . . ?
C9 C10 W 74.0(14) . . ?
C12 C11 W 74.1(9) . . ?
C11 C12 C13 123.3(15) . . ?
C11 C12 W 69.6(9) . . ?
C13 C12 W 120.9(11) . . ?
C14 C13 C18 119.1(17) . . ?
C14 C13 C12 120.5(16) . . ?
C18 C13 C12 120.3(16) . . ?
C13 C14 C15 120(2) . . ?
C16 C15 C14 120(2) . . ?
C17 C16 C15 122(2) . . ?
C16 C17 C18 120(2) . . ?
C17 C18 C13 119(2) . . ?

loop_
_geom_bond_atom_site_label_1
_geom_bond_atom_site_label_2
_geom_bond_distance
_geom_bond_site_symmetry_2
_geom_bond_publ_flag
P F2 1.512(15) . ?
P F1 1.548(13) . ?
P F5 1.564(13) . ?
P F3 1.565(12) . ?
P F4 1.582(15) . ?
P F6 1.608(13) . ?
W C5 2.262(17) . ?
W C11 2.264(16) . ?
W C6 2.27(2) . ?
W C1 2.279(17) . ?
W C10 2.29(2) . ?
W C7 2.30(2) . ?
W C8 2.313(17) . ?
W C4 2.313(19) . ?
W C9 2.32(2) . ?
W C12 2.323(15) . ?
W C2 2.326(18) . ?
W C3 2.344(19) . ?
C1 C2 1.42(3) . ?
C1 C5 1.41(3) . ?
C2 C3 1.36(3) . ?
C3 C4 1.37(3) . ?
C4 C5 1.37(3) . ?
C6 C7 1.32(3) . ?
C6 C10 1.37(3) . ?
C7 C8 1.45(3) . ?
C8 C9 1.32(3) . ?
C9 C10 1.38(3) . ?
C11 C12 1.43(3) . ?
C12 C13 1.47(2) . ?
C13 C14 1.38(3) . ?
C13 C18 1.43(2) . ?
C14 C15 1.39(3) . ?
C15 C16 1.39(3) . ?
C16 C17 1.35(3) . ?
C17 C18 1.40(3) . ?
